data_4512286
loop_
_publ_author_name
'Hu, Peng'
'Ma, Lin'
'Tan, Ke Jie'
'Jiang, Hui'
'Wei, Fengxia'
'Yu, Chuhuan'
'Goetz, Katelyn P.'
'Jurchescu, Oana D.'
'McNeil, L. E.'
'Gurzadyan, Gagik G.'
'Kloc, Christian'

_publ_section_title
;
 Solvent-Dependent Stoichiometry in
 Perylene--7,7,8,8-Tetracyanoquinodimethane Charge Transfer Compound
 Single Crystals
;
_journal_issue 12
_journal_name_full 'Crystal Growth &amp; Design'
_journal_page_first 6376
_journal_paper_doi 10.1021/cg501206f
_journal_volume 14
_journal_year 2014
_chemical_formula_sum 'C72 H40 N4'
_chemical_formula_weight 961.1
_chemical_name_common P3T1
_chemical_name_systematic
;
 Tetracyanoquinodimethane(perylene)2-perylene
;
_space_group_IT_number 2
_symmetry_cell_setting triclinic
_symmetry_space_group_name_Hall '-P 1'
_symmetry_space_group_name_H-M 'P -1'
_cell_angle_alpha 66.456(1)
_cell_angle_beta 66.295(3)
_cell_angle_gamma 89.225(4)
_cell_formula_units_Z 1
_cell_length_a 10.411(3)
_cell_length_b 10.862(1)
_cell_length_c 12.574(2)
_cell_measurement_temperature 293
_cell_measurement_theta_max 25.03
_cell_measurement_theta_min 1.96
_cell_volume 1175.1(4)
_computing_cell_refinement unknown
_computing_data_collection unknown
_computing_data_reduction unknown
_computing_molecular_graphics unknown
_computing_structure_solution unknown
_diffrn_ambient_temperature 293
_diffrn_detector_area_resol_mean 0.77
_diffrn_measured_fraction_theta_full 0.98
_diffrn_measured_fraction_theta_max 0.98
_diffrn_measurement_device 'four-cycle diffractometer'
_diffrn_measurement_device_type 'Bruker CCD'
_diffrn_measurement_method 'Single crystal XRD'
_diffrn_radiation_monochromator graphite
_diffrn_radiation_source 'X-ray tube'
_diffrn_radiation_type 'Mo K\a'
_diffrn_radiation_wavelength 0.71069
_diffrn_reflns_av_R_equivalents 0.0225
_diffrn_reflns_av_sigmaI/netI 0.029
_diffrn_reflns_limit_h_max 11
_diffrn_reflns_limit_h_min -12
_diffrn_reflns_limit_k_max 12
_diffrn_reflns_limit_k_min -12
_diffrn_reflns_limit_l_max 14
_diffrn_reflns_limit_l_min -14
_diffrn_reflns_number 8285
_diffrn_reflns_theta_full 25.03
_diffrn_reflns_theta_max 25.03
_diffrn_reflns_theta_min 1.96
_exptl_absorpt_coefficient_mu 0.079
_exptl_absorpt_correction_T_max 0.998
_exptl_absorpt_correction_T_min 0.992
_exptl_absorpt_correction_type multi-scan
_exptl_absorpt_process_details "'R.H. Blessing, Acta Crystallogr., Sect A 1995, 51, 33-38. '"
_exptl_crystal_density_diffrn 1.3577
_exptl_crystal_F_000 500
_exptl_crystal_size_max 0.1
_exptl_crystal_size_mid 0.08
_exptl_crystal_size_min 0.02
_refine_ls_extinction_method none
_refine_ls_goodness_of_fit_gt 2.63
_refine_ls_goodness_of_fit_ref 2.52
_refine_ls_number_constraints 0
_refine_ls_number_parameters 343
_refine_ls_number_reflns 4090
_refine_ls_number_restraints 0
_refine_ls_R_factor_all 0.0795
_refine_ls_R_factor_gt 0.0496
_refine_ls_shift/su_max 0.0023
_refine_ls_shift/su_mean 0.0004
_refine_ls_structure_factor_coef Fsqd
_refine_ls_weighting_details w=1/(\s^2^(I)+0.0004I^2^)
_refine_ls_weighting_scheme sigma
_refine_ls_wR_factor_gt 0.1154
_refine_ls_wR_factor_ref 0.1441
_reflns_number_gt 2548
_reflns_number_total 4090
_reflns_threshold_expression I>3\s(I)
_cod_data_source_file cg501206f_si_002.cif
_cod_data_source_block (I)
_cod_depositor_comments 'Adding full bibliography for 4512285--4512286.cif.'
_cod_database_code 4512286

loop_
_symmetry_equiv_pos_site_id
_symmetry_equiv_pos_as_xyz
1 x,y,z
2 -x,-y,-z

loop_
_atom_site_label
_atom_site_type_symbol
_atom_site_fract_x
_atom_site_fract_y
_atom_site_fract_z
_atom_site_adp_type
_atom_site_U_iso_or_equiv
_atom_site_symmetry_multiplicity
_atom_site_occupancy
_atom_site_calc_flag
N1 N 0.0369(2) 0.8634(2) 0.0977(2) Uani 0.0706(14) 2 1 d
N2 N 0.1665(2) 0.9596(2) -0.3085(2) Uani 0.0711(13) 2 1 d
C36 C 0.5021(3) 0.6433(2) 0.4691(2) Uani 0.0489(12) 2 1 d
C1 C 0.3304(2) 0.7129(3) 0.1927(3) Uani 0.0665(17) 2 1 d
C2 C 0.0518(3) 0.8281(2) 0.0194(2) Uani 0.0487(13) 2 1 d
C3 C 0.1138(3) 0.5216(3) 0.5827(2) Uani 0.0634(15) 2 1 d
C4 C 0.4975(3) 0.7792(2) 0.4400(2) Uani 0.0650(15) 2 1 d
C5 C 0.2965(2) 0.5159(2) 0.1561(2) Uani 0.0435(12) 2 1 d
C6 C 0.3744(2) 0.7980(3) 0.0663(3) Uani 0.0606(16) 2 1 d
C7 C 0.3434(2) 0.6031(2) 0.0230(2) Uani 0.0405(12) 2 1 d
C8 C 0.1112(3) 0.3868(3) 0.6144(2) Uani 0.0672(16) 2 1 d
C9 C 0.2644(2) 0.3167(2) 0.1124(2) Uani 0.0459(13) 2 1 d
C10 C 0.2821(2) 0.2058(3) -0.0578(3) Uani 0.0656(18) 2 1 d
C11 C 0.2920(2) 0.5725(3) 0.2382(2) Uani 0.0578(15) 2 1 d
C12 C 0.6335(3) 0.5867(2) 0.4489(2) Uani 0.0473(12) 2 1 d
C13 C 0.3139(2) 0.4035(2) -0.0208(2) Uani 0.0434(12) 2 1 d
C14 C 0.2547(2) 0.3689(2) 0.2018(2) Uani 0.0462(12) 2 1 d
C15 C 0.3528(2) 0.5507(2) -0.0666(2) Uani 0.0421(12) 2 1 d
C16 C 0.2061(2) 0.2783(2) 0.3293(2) Uani 0.0609(15) 2 1 d
C17 C 0.2238(2) 0.1740(3) 0.1582(3) Uani 0.0565(15) 2 1 d
C18 C 0.3709(2) 0.5554(2) 0.5167(2) Uani 0.0460(12) 2 1 d
C19 C 0.0349(2) 0.6415(2) -0.0386(2) Uani 0.0400(12) 2 1 d
C20 C 0.4354(2) 0.7801(2) -0.2374(2) Uani 0.0599(15) 2 1 d
C21 C 0.3216(2) 0.3453(2) -0.1031(2) Uani 0.0556(15) 2 1 d
C22 C 0.2466(3) 0.7482(2) 0.5063(2) Uani 0.0667(16) 2 1 d
C23 C 0.0683(2) 0.7784(2) -0.0742(2) Uani 0.0429(12) 2 1 d
C24 C 0.1222(2) 0.8785(2) -0.2048(3) Uani 0.0505(14) 2 1 d
C25 C 0.3816(2) 0.7463(2) -0.0219(2) Uani 0.0486(13) 2 1 d
C26 C 0.1743(2) 0.0871(3) 0.2898(3) Uani 0.0736(18) 2 1 d
C27 C 0.3991(2) 0.6408(2) -0.1940(2) Uani 0.0535(14) 2 1 d
C28 C 0.2331(2) 0.1223(3) 0.0702(3) Uani 0.0661(18) 2 1 d
C29 C 0.2430(3) 0.6094(3) 0.5362(2) Uani 0.0539(13) 2 1 d
C30 C 0.1656(2) 0.1386(3) 0.3739(3) Uani 0.0752(17) 2 1 d
C31 C 0.0505(2) 0.5892(2) -0.1301(2) Uani 0.0435(12) 2 1 d
C32 C 0.0174(2) 0.4548(2) -0.0936(2) Uani 0.0439(12) 2 1 d
C33 C 0.4272(2) 0.8330(2) -0.1532(2) Uani 0.0583(15) 2 1 d
C34 C 0.7643(2) 0.6680(2) 0.4012(2) Uani 0.0572(14) 2 1 d
C35 C 0.3722(3) 0.8320(3) 0.4613(2) Uani 0.0716(17) 2 1 d
H1c3 H 0.027601 0.558201 0.591611 Uani 0.076 2 1 d
H1c4 H 0.585276 0.840375 0.403139 Uani 0.078 2 1 d
H1c8 H 0.022538 0.328294 0.648144 Uani 0.0806 2 1 d
H1c22 H 0.160411 0.785366 0.517314 Uani 0.08 2 1 d
H1c34 H 0.768632 0.763893 0.378686 Uani 0.0687 2 1 d
H1c35 H 0.373329 0.926342 0.444662 Uani 0.0859 2 1 d
H1c26 H 0.146497 -0.009046 0.320152 Uani 0.0884 2 1 d
H1c30 H 0.131602 0.079216 0.463805 Uani 0.0902 2 1 d
H1c16 H 0.199855 0.312915 0.390219 Uani 0.073 2 1 d
H1c1 H 0.325615 0.749872 0.251666 Uani 0.0798 2 1 d
H1c11 H 0.262065 0.514369 0.327918 Uani 0.0694 2 1 d
H1c6 H 0.400774 0.894229 0.036782 Uani 0.0727 2 1 d
H1c31 H 0.085213 0.651204 -0.219404 Uani 0.0522 2 1 d
H1c32 H 0.029222 0.422867 -0.157445 Uani 0.0527 2 1 d
H1c10 H 0.28938 0.168019 -0.116837 Uani 0.0787 2 1 d
H1c21 H 0.355004 0.402915 -0.193316 Uani 0.0668 2 1 d
H1c27 H 0.406451 0.605849 -0.254934 Uani 0.0642 2 1 d
H1c20 H 0.466383 0.839716 -0.326869 Uani 0.0719 2 1 d
H1c33 H 0.452746 0.929609 -0.183834 Uani 0.07 2 1 d
H1c28 H 0.204394 0.026314 0.100509 Uani 0.0793 2 1 d

loop_
_atom_site_aniso_label
_atom_site_aniso_type_symbol
_atom_site_aniso_U_11
_atom_site_aniso_U_22
_atom_site_aniso_U_33
_atom_site_aniso_U_12
_atom_site_aniso_U_13
_atom_site_aniso_U_23
N1 N 0.0841(18) 0.0581(16) 0.0742(16) 0.0058(12) -0.0347(14) -0.0319(13)
N2 N 0.0755(16) 0.0507(15) 0.0644(15) 0.0044(12) -0.0250(13) -0.0086(13)
C36 C 0.0574(16) 0.0427(15) 0.0368(13) 0.0074(13) -0.0141(11) -0.0142(12)
C1 C 0.0611(17) 0.068(2) 0.078(2) 0.0107(14) -0.0258(15) -0.0421(17)
C2 C 0.0551(15) 0.0318(15) 0.0586(16) 0.0059(11) -0.0291(13) -0.0143(13)
C3 C 0.0525(17) 0.083(2) 0.0506(15) 0.0164(15) -0.0229(13) -0.0241(15)
C4 C 0.070(2) 0.0446(17) 0.0583(16) 0.0058(14) -0.0130(14) -0.0165(14)
C5 C 0.0336(12) 0.0531(16) 0.0433(13) 0.0106(11) -0.0205(10) -0.0164(12)
C6 C 0.0476(15) 0.0528(18) 0.087(2) 0.0087(13) -0.0279(14) -0.0368(17)
C7 C 0.0299(12) 0.0410(15) 0.0494(14) 0.0099(10) -0.0175(10) -0.0179(12)
C8 C 0.0541(18) 0.073(2) 0.0567(17) 0.0003(15) -0.0170(14) -0.0185(16)
C9 C 0.0316(12) 0.0415(16) 0.0571(15) 0.0091(11) -0.0182(11) -0.0153(13)
C10 C 0.0582(17) 0.060(2) 0.101(2) 0.0177(14) -0.0354(16) -0.0551(18)
C11 C 0.0502(15) 0.073(2) 0.0513(16) 0.0085(13) -0.0238(13) -0.0257(15)
C12 C 0.0535(15) 0.0450(16) 0.0367(13) 0.0000(12) -0.0141(11) -0.0165(12)
C13 C 0.0330(12) 0.0440(15) 0.0552(15) 0.0116(11) -0.0194(11) -0.0231(13)
C14 C 0.0334(13) 0.0502(16) 0.0447(14) 0.0072(11) -0.0183(11) -0.0095(12)
C15 C 0.0316(12) 0.0410(15) 0.0473(14) 0.0068(10) -0.0142(10) -0.0160(12)
C16 C 0.0522(15) 0.0647(19) 0.0534(17) 0.0081(13) -0.0254(13) -0.0113(14)
C17 C 0.0382(14) 0.0422(17) 0.081(2) 0.0072(12) -0.0252(13) -0.0194(15)
C18 C 0.0534(15) 0.0440(15) 0.0356(13) 0.0093(12) -0.0150(11) -0.0167(11)
C19 C 0.0368(12) 0.0323(14) 0.0508(14) 0.0069(10) -0.0185(10) -0.0184(12)
C20 C 0.0566(16) 0.0450(18) 0.0564(17) 0.0013(13) -0.0181(14) -0.0077(14)
C21 C 0.0497(15) 0.0583(19) 0.0658(17) 0.0133(13) -0.0247(13) -0.0336(15)
C22 C 0.074(2) 0.0569(19) 0.0609(17) 0.0252(15) -0.0222(15) -0.0252(15)
C23 C 0.0424(13) 0.0347(14) 0.0524(15) 0.0060(11) -0.0217(11) -0.0185(12)
C24 C 0.0485(15) 0.0348(15) 0.0639(17) 0.0055(12) -0.0227(13) -0.0187(14)
C25 C 0.0356(13) 0.0428(16) 0.0631(16) 0.0090(11) -0.0213(12) -0.0187(14)
C26 C 0.0514(17) 0.0433(19) 0.094(2) 0.0029(14) -0.0262(16) -0.0043(18)
C27 C 0.0485(14) 0.0551(17) 0.0512(16) 0.0056(12) -0.0158(12) -0.0232(13)
C28 C 0.0520(16) 0.0436(18) 0.107(2) 0.0134(14) -0.0371(16) -0.0338(19)
C29 C 0.0593(17) 0.0535(17) 0.0415(14) 0.0116(14) -0.0156(12) -0.0198(13)
C30 C 0.0582(18) 0.053(2) 0.070(2) 0.0009(14) -0.0174(16) 0.0053(16)
C31 C 0.0467(14) 0.0363(15) 0.0422(14) 0.0077(11) -0.0177(11) -0.0137(12)
C32 C 0.0485(14) 0.0381(14) 0.0476(14) 0.0074(11) -0.0210(11) -0.0205(12)
C33 C 0.0501(15) 0.0393(16) 0.0721(18) 0.0054(12) -0.0254(13) -0.0123(15)
C34 C 0.0655(17) 0.0507(17) 0.0518(15) 0.0015(14) -0.0243(13) -0.0195(14)
C35 C 0.089(2) 0.0471(19) 0.0677(18) 0.0208(17) -0.0236(16) -0.0246(16)
H1c3 H 0.063011 0.099117 0.060737 0.019624 -0.027527 -0.028932
H1c4 H 0.084388 0.053488 0.069922 0.006965 -0.015607 -0.019771
H1c8 H 0.064867 0.088166 0.068027 0.000343 -0.020404 -0.022209
H1c22 H 0.088878 0.06825 0.073033 0.0303 -0.026679 -0.030185
H1c34 H 0.078617 0.060824 0.062166 0.001776 -0.029109 -0.023342
H1c35 H 0.10623 0.056572 0.08129 0.025012 -0.028333 -0.029543
H1c26 H 0.061674 0.052017 0.112497 0.003457 -0.031396 -0.005162
H1c30 H 0.069898 0.063108 0.083866 0.001125 -0.020851 0.006398
H1c16 H 0.062646 0.077629 0.064038 0.009736 -0.030475 -0.013536
H1c1 H 0.073272 0.081481 0.093061 0.012859 -0.031003 -0.050552
H1c11 H 0.06027 0.087538 0.061588 0.0102 -0.028561 -0.030875
H1c6 H 0.057156 0.063383 0.104536 0.01045 -0.033498 -0.044202
H1c31 H 0.05607 0.043577 0.050668 0.009276 -0.021184 -0.016438
H1c32 H 0.05821 0.045738 0.057133 0.008844 -0.025214 -0.024634
H1c10 H 0.069897 0.072349 0.121202 0.021283 -0.04252 -0.066143
H1c21 H 0.059668 0.069963 0.078989 0.015905 -0.029609 -0.040329
H1c27 H 0.058151 0.066078 0.061449 0.006728 -0.018917 -0.027801
H1c20 H 0.067937 0.053996 0.067739 0.001548 -0.021769 -0.009273
H1c33 H 0.060075 0.047167 0.086559 0.006464 -0.030434 -0.014803
H1c28 H 0.062363 0.052273 0.128439 0.016114 -0.044563 -0.040611

loop_
_atom_type_symbol
_atom_type_scat_dispersion_real
_atom_type_scat_dispersion_imag
_atom_type_scat_source
C 0.003 0.002 'International Tables Vol C tables 4.2.6.8 and 6.1.1.1'
N 0.006 0.003 'International Tables Vol C tables 4.2.6.8 and 6.1.1.1'
H 0.000 0.000 'International Tables Vol C tables 4.2.6.8 and 6.1.1.1'

loop_
_geom_angle_atom_site_label_1
_geom_angle_atom_site_label_2
_geom_angle_atom_site_label_3
_geom_angle_site_symmetry_1
_geom_angle_site_symmetry_3
_geom_angle
_geom_angle_publ_flag
C4 C36 C12 . . 123.4(2) yes
C4 C36 C18 . . 117.4(2) yes
C12 C36 C18 . . 119.1(2) yes
C6 C1 C11 . . 121.0(3) yes
C6 C1 H1c1 . . 119.00 yes
C11 C1 H1c1 . . 120.00 yes
N1 C2 C23 . . 177.6(2) yes
C8 C3 C29 . . 120.6(2) yes
C8 C3 H1c3 . . 120.00 yes
C29 C3 H1c3 . . 120.00 yes
C36 C4 C35 . . 123.2(2) yes
C36 C4 H1c4 . . 118.00 yes
C35 C4 H1c4 . . 118.00 yes
C7 C5 C11 . . 118.9(2) yes
C7 C5 C14 . . 118.9(3) yes
C11 C5 C14 . . 122.2(2) yes
C1 C6 C25 . . 120.5(3) yes
C1 C6 H1c6 . . 120.00 yes
C25 C6 H1c6 . . 120.00 yes
C5 C7 C15 . . 121.6(2) yes
C5 C7 C25 . . 119.4(3) yes
C15 C7 C25 . . 119.1(2) yes
C3 C8 C34 . 2_666 120.7(2) yes
C3 C8 H1c8 . . 120.00 yes
C34 C8 H1c8 2_666 . 119.6(3) yes
C13 C9 C14 . . 121.5(2) yes
C13 C9 C17 . . 119.7(3) yes
C14 C9 C17 . . 118.7(2) yes
C21 C10 C28 . . 120.1(3) yes
C21 C10 H1c10 . . 120.00 yes
C28 C10 H1c10 . . 120.00 yes
C1 C11 C5 . . 121.0(2) yes
C1 C11 H1c11 . . 119.00 yes
C5 C11 H1c11 . . 120.00 yes
C36 C12 C18 . 2_666 120.1(2) yes
C36 C12 C34 . . 121.5(2) yes
C18 C12 C34 2_666 . 118.4(2) yes
C9 C13 C15 . . 119.2(3) yes
C9 C13 C21 . . 118.5(2) yes
C15 C13 C21 . . 122.3(2) yes
C5 C14 C9 . . 119.5(2) yes
C5 C14 C16 . . 122.4(3) yes
C9 C14 C16 . . 118.1(2) yes
C7 C15 C13 . . 119.2(2) yes
C7 C15 C27 . . 118.5(2) yes
C13 C15 C27 . . 122.2(3) yes
C14 C16 C30 . . 122.9(3) yes
C14 C16 H1c16 . . 119.00 yes
C30 C16 H1c16 . . 119.00 yes
C9 C17 C26 . . 120.3(3) yes
C9 C17 C28 . . 118.8(2) yes
C26 C17 C28 . . 120.9(3) yes
C36 C18 C12 . 2_666 120.7(2) yes
C36 C18 C29 . . 119.6(2) yes
C12 C18 C29 2_666 . 119.6(2) yes
C23 C19 C31 . . 122.1(2) yes
C23 C19 C32 . 2_565 120.6(3) yes
C31 C19 C32 . 2_565 117.4(2) yes
C27 C20 C33 . . 120.3(2) yes
C27 C20 H1c20 . . 120.00 yes
C33 C20 H1c20 . . 120.00 yes
C10 C21 C13 . . 121.6(2) yes
C10 C21 H1c21 . . 119.00 yes
C13 C21 H1c21 . . 119.00 yes
C29 C22 C35 . . 120.6(3) yes
C29 C22 H1c22 . . 120.00 yes
C35 C22 H1c22 . . 120.00 yes
C2 C23 C19 . . 121.0(2) yes
C2 C23 C24 . . 116.3(2) yes
C19 C23 C24 . . 122.8(3) yes
N2 C24 C23 . . 178.9(4) yes
C6 C25 C7 . . 119.1(2) yes
C6 C25 C33 . . 121.2(2) yes
C7 C25 C33 . . 119.7(3) yes
C17 C26 C30 . . 120.2(3) yes
C17 C26 H1c26 . . 120.00 yes
C30 C26 H1c26 . . 120.00 yes
C15 C27 C20 . . 122.3(3) yes
C15 C27 H1c27 . . 119.00 yes
C20 C27 H1c27 . . 119.00 yes
C10 C28 C17 . . 121.3(3) yes
C10 C28 H1c28 . . 119.00 yes
C17 C28 H1c28 . . 119.00 yes
C3 C29 C18 . . 119.1(2) yes
C3 C29 C22 . . 121.2(3) yes
C18 C29 C22 . . 119.7(2) yes
C16 C30 C26 . . 119.7(2) yes
C16 C30 H1c30 . . 120.00 yes
C26 C30 H1c30 . . 120.00 yes
C19 C31 C32 . . 121.36(19) yes
C19 C31 H1c31 . . 119.00 yes
C32 C31 H1c31 . . 119.00 yes
C19 C32 C31 2_565 . 121.3(3) yes
C19 C32 H1c32 2_565 . 119.00 yes
C31 C32 H1c32 . . 119.00 yes
C20 C33 C25 . . 120.1(2) yes
C20 C33 H1c33 . . 120.00 yes
C25 C33 H1c33 . . 120.00 yes
C8 C34 C12 2_666 . 121.4(2) yes
C8 C34 H1c34 2_666 . 119.3(2) yes
C12 C34 H1c34 . . 119.00 yes
C4 C35 C22 . . 119.5(3) yes
C4 C35 H1c35 . . 120.00 yes
C22 C35 H1c35 . . 120.00 yes

loop_
_geom_bond_atom_site_label_1
_geom_bond_atom_site_label_2
_geom_bond_site_symmetry_2
_geom_bond_distance
_geom_bond_publ_flag
N1 C2 . 1.148(5) yes
N2 C24 . 1.139(3) yes
C36 C4 . 1.377(4) yes
C36 C12 . 1.463(4) yes
C36 C18 . 1.435(4) yes
C1 C6 . 1.358(4) yes
C1 C11 . 1.395(4) yes
C1 H1c1 . 0.9600 yes
C2 C23 . 1.431(5) yes
C3 C8 . 1.352(4) yes
C3 C29 . 1.420(4) yes
C3 H1c3 . 0.9600 yes
C4 C35 . 1.387(4) yes
C4 H1c4 . 0.9600 yes
C5 C7 . 1.423(3) yes
C5 C11 . 1.383(5) yes
C5 C14 . 1.468(4) yes
C6 C25 . 1.407(5) yes
C6 H1c6 . 0.9600 yes
C7 C15 . 1.422(4) yes
C7 C25 . 1.425(3) yes
C8 C34 2_666 1.394(4) yes
C8 H1c8 . 0.9600 yes
C9 C13 . 1.420(3) yes
C9 C14 . 1.418(5) yes
C9 C17 . 1.422(4) yes
C10 C21 . 1.389(4) yes
C10 C28 . 1.364(4) yes
C10 H1c10 . 0.9600 yes
C11 H1c11 . 0.9600 yes
C12 C18 2_666 1.422(4) yes
C12 C34 . 1.396(4) yes
C13 C15 . 1.466(3) yes
C13 C21 . 1.388(5) yes
C14 C16 . 1.377(3) yes
C15 C27 . 1.377(3) yes
C16 C30 . 1.393(4) yes
C16 H1c16 . 0.9600 yes
C17 C26 . 1.405(4) yes
C17 C28 . 1.399(5) yes
C18 C29 . 1.417(4) yes
C19 C23 . 1.375(3) yes
C19 C31 . 1.429(4) yes
C19 C32 2_565 1.432(3) yes
C20 C27 . 1.386(3) yes
C20 C33 . 1.367(5) yes
C20 H1c20 . 0.9600 yes
C21 H1c21 . 0.9600 yes
C22 C29 . 1.398(4) yes
C22 C35 . 1.373(4) yes
C22 H1c22 . 0.9600 yes
C23 C24 . 1.429(3) yes
C25 C33 . 1.407(3) yes
C26 C30 . 1.355(5) yes
C26 H1c26 . 0.9600 yes
C27 H1c27 . 0.9600 yes
C28 H1c28 . 0.9600 yes
C30 H1c30 . 0.9600 yes
C31 C32 . 1.346(3) yes
C31 H1c31 . 0.96000 yes
C32 H1c32 . 0.9600 yes
C33 H1c33 . 0.9600 yes
C34 H1c34 . 0.9600 yes
C35 H1c35 . 0.9600 yes
